data_7052156
loop_
_publ_author_name
'Liliana Dobrza\'nska'
'Gareth O. Lloyd'
'Leonard J. Barbour'

_publ_section_title
;
 The solvent-templating effect as the driving factor that influences
 the formation of crystalline materials based on the stacking of
 metallocycles
;
_journal_issue 5
_journal_name_full 'New Journal of Chemistry'
_journal_page_first 669
_journal_paper_doi 10.1039/b618495m
_journal_volume 31
_journal_year 2007
_chemical_formula_moiety 'C32 H36 Cl4 Cu2 N8, C4 H8 O2'
_chemical_formula_sum 'C36 H44 Cl4 Cu2 N8 O2'
_chemical_formula_weight 889.67
_chemical_name_common 6
_chemical_name_systematic
;
?
;
_space_group_IT_number 14
_symmetry_cell_setting monoclinic
_symmetry_space_group_name_Hall '-P 2ybc'
_symmetry_space_group_name_H-M 'P 1 21/c 1'
_atom_sites_solution_hydrogens geom
_atom_sites_solution_primary direct
_atom_sites_solution_secondary difmap
_audit_creation_method SHELXL-97
_cell_angle_alpha 90.00
_cell_angle_beta 91.267(3)
_cell_angle_gamma 90.00
_cell_formula_units_Z 2
_cell_length_a 8.4038(15)
_cell_length_b 12.927(2)
_cell_length_c 18.195(3)
_cell_measurement_temperature 100(2)
_cell_volume 1976.1(6)
_computing_cell_refinement 'SAINT (Bruker, 2002)'
_computing_data_collection 'SMART (Bruker, 2001)'
_computing_data_reduction SAINT
_computing_molecular_graphics 'X-Seed (Barbour 2001)'
_computing_publication_material X-Seed
_computing_structure_refinement 'SHELXL-97 (Sheldrick, 1997)'
_computing_structure_solution 'SHELXS-97 (Sheldrick, 1990)'
_diffrn_ambient_temperature 100(2)
_diffrn_measured_fraction_theta_full 0.987
_diffrn_measured_fraction_theta_max 0.908
_diffrn_measurement_device_type 'Bruker APEX CCD area-detector'
_diffrn_measurement_method \w
_diffrn_radiation_monochromator graphite
_diffrn_radiation_source 'fine-focus sealed tube'
_diffrn_radiation_type MoK\a
_diffrn_radiation_wavelength 0.71073
_diffrn_reflns_av_R_equivalents 0.0614
_diffrn_reflns_av_sigmaI/netI 0.0874
_diffrn_reflns_limit_h_max 9
_diffrn_reflns_limit_h_min -11
_diffrn_reflns_limit_k_max 17
_diffrn_reflns_limit_k_min -17
_diffrn_reflns_limit_l_max 24
_diffrn_reflns_limit_l_min -17
_diffrn_reflns_number 10921
_diffrn_reflns_theta_full 27.00
_diffrn_reflns_theta_max 28.30
_diffrn_reflns_theta_min 1.93
_diffrn_standards_number 0
_exptl_absorpt_coefficient_mu 1.390
_exptl_absorpt_correction_T_max 0.9090
_exptl_absorpt_correction_T_min 0.8400
_exptl_absorpt_correction_type multi-scan
_exptl_absorpt_process_details 'SADABS (Sheldrick, 1997)'
_exptl_crystal_colour red
_exptl_crystal_density_diffrn 1.495
_exptl_crystal_density_method 'not measured'
_exptl_crystal_description block
_exptl_crystal_F_000 916
_exptl_crystal_size_max 0.13
_exptl_crystal_size_mid 0.11
_exptl_crystal_size_min 0.07
_refine_diff_density_max 0.942
_refine_diff_density_min -0.708
_refine_diff_density_rms 0.128
_refine_ls_extinction_method none
_refine_ls_goodness_of_fit_ref 1.153
_refine_ls_hydrogen_treatment constr
_refine_ls_matrix_type full
_refine_ls_number_parameters 266
_refine_ls_number_reflns 4464
_refine_ls_number_restraints 0
_refine_ls_restrained_S_all 1.153
_refine_ls_R_factor_all 0.1056
_refine_ls_R_factor_gt 0.0721
_refine_ls_shift/su_max 0.000
_refine_ls_shift/su_mean 0.000
_refine_ls_structure_factor_coef Fsqd
_refine_ls_weighting_details 'calc w=1/[\s^2^(Fo^2^)+(0.0547P)^2^+1.8950P] where P=(Fo^2^+2Fc^2^)/3'
_refine_ls_weighting_scheme calc
_refine_ls_wR_factor_gt 0.1311
_refine_ls_wR_factor_ref 0.1414
_reflns_number_gt 3240
_reflns_number_total 4464
_reflns_threshold_expression >2sigma(I)
_cod_data_source_file b618495m.txt
_cod_data_source_block 5
_cod_original_cell_volume 1976.2(6)
_cod_original_sg_symbol_Hall '-P 2ybc '
_cod_original_sg_symbol_H-M 'P 21/c'
_cod_database_code 7052156

loop_
_symmetry_equiv_pos_as_xyz
'x, y, z'
'-x, y+1/2, -z+1/2'
'-x, -y, -z'
'x, -y-1/2, z-1/2'

loop_
_atom_site_label
_atom_site_type_symbol
_atom_site_fract_x
_atom_site_fract_y
_atom_site_fract_z
_atom_site_U_iso_or_equiv
_atom_site_adp_type
_atom_site_occupancy
_atom_site_symmetry_multiplicity
_atom_site_calc_flag
_atom_site_refinement_flags
_atom_site_disorder_assembly
_atom_site_disorder_group
Cu1 Cu 0.25307(6) 0.18890(4) 0.38149(3) 0.01073(16) Uani 1 1 d . . .
Cl1 Cl 0.01554(13) 0.11370(9) 0.40748(6) 0.0138(3) Uani 1 1 d . . .
N1 N 0.3635(4) 0.1552(3) 0.4748(2) 0.0126(9) Uani 1 1 d . . .
Cl2 Cl 0.42887(14) 0.12601(10) 0.30028(6) 0.0174(3) Uani 1 1 d . . .
C2 C 0.5178(5) 0.1691(4) 0.4908(3) 0.0135(10) Uani 1 1 d . . .
N3 N 0.5550(4) 0.1235(3) 0.5557(2) 0.0119(8) Uani 1 1 d . . .
C4 C 0.4200(6) 0.0770(4) 0.5823(3) 0.0151(10) Uani 1 1 d . . .
H4 H 0.4118 0.0381 0.6263 0.018 Uiso 1 1 calc R . .
C5 C 0.3015(5) 0.0984(4) 0.5329(3) 0.0131(10) Uani 1 1 d . . .
H5 H 0.1935 0.0780 0.5371 0.016 Uiso 1 1 calc R . .
C6 C 0.6337(6) 0.2273(4) 0.4470(3) 0.0189(11) Uani 1 1 d . . .
H6A H 0.5820 0.2513 0.4013 0.028 Uiso 1 1 calc R . .
H6B H 0.7235 0.1823 0.4354 0.028 Uiso 1 1 calc R . .
H6C H 0.6726 0.2871 0.4753 0.028 Uiso 1 1 calc R . .
C7 C 0.7173(6) 0.1076(4) 0.5870(3) 0.0159(10) Uani 1 1 d . . .
H7A H 0.7855 0.0798 0.5480 0.019 Uiso 1 1 calc R . .
H7B H 0.7120 0.0546 0.6261 0.019 Uiso 1 1 calc R . .
C8 C 0.7959(5) 0.2037(3) 0.6189(2) 0.0113(10) Uani 1 1 d . . .
C9 C 0.9277(6) 0.2452(4) 0.5854(3) 0.0150(10) Uani 1 1 d . . .
H9 H 0.9640 0.2150 0.5412 0.018 Uiso 1 1 calc R . .
C10 C 1.0077(6) 0.3296(4) 0.6148(3) 0.0151(10) Uani 1 1 d . . .
H10 H 1.0962 0.3581 0.5903 0.018 Uiso 1 1 calc R . .
C11 C 0.9584(5) 0.3726(4) 0.6802(3) 0.0121(10) Uani 1 1 d . . .
C12 C 0.8273(6) 0.3315(4) 0.7148(3) 0.0167(11) Uani 1 1 d . . .
H12 H 0.7925 0.3613 0.7594 0.020 Uiso 1 1 calc R . .
C13 C 0.7465(6) 0.2475(4) 0.6850(3) 0.0160(10) Uani 1 1 d . . .
H13 H 0.6574 0.2196 0.7094 0.019 Uiso 1 1 calc R . .
C14 C 1.0496(6) 0.4628(4) 0.7139(3) 0.0155(11) Uani 1 1 d . . .
H14B H 1.0841 0.4445 0.7646 0.019 Uiso 1 1 calc R . .
H14A H 1.1462 0.4756 0.6851 0.019 Uiso 1 1 calc R . .
N15 N 0.9536(4) 0.5581(3) 0.7157(2) 0.0109(8) Uani 1 1 d . . .
C16 C 0.9218(5) 0.6220(4) 0.6588(2) 0.0111(10) Uani 1 1 d . . .
N17 N 0.8252(4) 0.6976(3) 0.6798(2) 0.0127(8) Uani 1 1 d . . .
C18 C 0.7946(5) 0.6787(4) 0.7534(2) 0.0135(10) Uani 1 1 d . . .
H18 H 0.7288 0.7199 0.7835 0.016 Uiso 1 1 calc R . .
C19 C 0.8727(6) 0.5932(4) 0.7751(3) 0.0162(11) Uani 1 1 d . . .
H19 H 0.8720 0.5628 0.8226 0.019 Uiso 1 1 calc R . .
C20 C 0.9818(6) 0.6064(4) 0.5836(3) 0.0201(11) Uani 1 1 d . . .
H20A H 0.9189 0.5525 0.5586 0.030 Uiso 1 1 calc R . .
H20B H 1.0937 0.5853 0.5865 0.030 Uiso 1 1 calc R . .
H20C H 0.9724 0.6713 0.5559 0.030 Uiso 1 1 calc R . .
C21 C 0.5144(18) 0.5218(12) 0.6325(8) 0.031(3) Uani 0.50 1 d P A -1
H21B H 0.5841 0.5753 0.6127 0.047 Uiso 0.50 1 calc PR A -1
H21C H 0.5547 0.5003 0.6811 0.047 Uiso 0.50 1 calc PR A -1
H21A H 0.4065 0.5495 0.6368 0.047 Uiso 0.50 1 calc PR A -1
C22 C 0.5110(19) 0.4292(11) 0.5811(8) 0.037(3) Uani 0.50 1 d P A -1
H22B H 0.6210 0.4050 0.5729 0.045 Uiso 0.50 1 calc PR A -1
H22A H 0.4509 0.3719 0.6036 0.045 Uiso 0.50 1 calc PR A -1
O23 O 0.4356(12) 0.4583(8) 0.5109(5) 0.034(2) Uani 0.50 1 d P A -1
C24 C 0.5324(16) 0.4986(10) 0.4600(8) 0.028(3) Uani 0.50 1 d P A -1
O25 O 0.6751(9) 0.5134(7) 0.4700(5) 0.033(2) Uani 0.50 1 d P A -1
C26 C 0.4483(19) 0.5223(15) 0.3899(9) 0.037(4) Uani 0.50 1 d P A -1
H26B H 0.5185 0.5621 0.3582 0.055 Uiso 0.50 1 calc PR A -1
H26C H 0.3525 0.5629 0.3997 0.055 Uiso 0.50 1 calc PR A -1
H26A H 0.4179 0.4576 0.3653 0.055 Uiso 0.50 1 calc PR A -1

loop_
_atom_site_aniso_label
_atom_site_aniso_U_11
_atom_site_aniso_U_22
_atom_site_aniso_U_33
_atom_site_aniso_U_23
_atom_site_aniso_U_13
_atom_site_aniso_U_12
Cu1 0.0091(3) 0.0113(3) 0.0117(3) 0.0015(2) -0.0007(2) 0.0010(2)
Cl1 0.0113(5) 0.0154(6) 0.0146(6) -0.0004(5) 0.0012(4) -0.0007(4)
N1 0.0095(19) 0.014(2) 0.014(2) 0.0007(16) 0.0002(16) 0.0033(15)
Cl2 0.0171(6) 0.0186(6) 0.0167(6) 0.0013(5) 0.0036(5) 0.0046(5)
C2 0.011(2) 0.015(3) 0.014(2) -0.0008(19) -0.0018(18) 0.0002(19)
N3 0.013(2) 0.013(2) 0.0097(19) -0.0014(16) -0.0043(15) 0.0039(16)
C4 0.020(3) 0.013(2) 0.013(2) 0.0011(19) 0.000(2) 0.002(2)
C5 0.010(2) 0.012(3) 0.016(2) -0.0029(19) 0.0009(19) 0.0001(18)
C6 0.011(2) 0.025(3) 0.020(3) 0.004(2) -0.004(2) -0.001(2)
C7 0.017(2) 0.014(3) 0.017(3) 0.001(2) -0.005(2) 0.002(2)
C8 0.014(2) 0.008(2) 0.012(2) 0.0003(18) -0.0043(18) 0.0034(18)
C9 0.018(2) 0.015(3) 0.013(2) -0.001(2) -0.0002(19) 0.006(2)
C10 0.017(2) 0.012(3) 0.016(2) 0.0045(19) -0.001(2) 0.0020(19)
C11 0.012(2) 0.012(2) 0.012(2) 0.0000(19) -0.0049(18) 0.0030(19)
C12 0.019(3) 0.020(3) 0.011(2) -0.002(2) 0.0013(19) 0.005(2)
C13 0.017(3) 0.014(3) 0.017(2) -0.001(2) 0.005(2) -0.002(2)
C14 0.014(2) 0.014(3) 0.018(3) 0.001(2) -0.007(2) 0.0024(19)
N15 0.0092(19) 0.014(2) 0.0091(19) 0.0009(16) -0.0023(15) 0.0013(16)
C16 0.009(2) 0.013(2) 0.010(2) 0.0004(19) -0.0071(18) 0.0005(18)
N17 0.0102(19) 0.015(2) 0.013(2) 0.0016(17) -0.0013(15) -0.0021(16)
C18 0.014(2) 0.016(3) 0.011(2) -0.0022(19) 0.0002(18) 0.003(2)
C19 0.020(3) 0.023(3) 0.006(2) 0.000(2) -0.0002(19) -0.002(2)
C20 0.024(3) 0.017(3) 0.019(3) 0.005(2) 0.002(2) 0.005(2)
C21 0.038(9) 0.026(8) 0.029(8) 0.003(6) -0.001(6) 0.008(6)
C22 0.056(10) 0.027(8) 0.028(8) 0.007(6) 0.008(7) 0.003(7)
O23 0.025(5) 0.041(7) 0.035(6) 0.016(5) -0.005(5) -0.005(5)
C24 0.029(8) 0.016(7) 0.037(8) -0.006(6) -0.015(6) -0.006(5)
O25 0.010(4) 0.041(5) 0.047(5) -0.001(4) -0.006(4) -0.003(4)
C26 0.039(9) 0.043(12) 0.029(9) 0.002(8) -0.012(7) 0.005(8)

loop_
_atom_type_symbol
_atom_type_description
_atom_type_scat_dispersion_real
_atom_type_scat_dispersion_imag
_atom_type_scat_source
C C 0.0033 0.0016 'International Tables Vol C Tables 4.2.6.8 and 6.1.1.4'
H H 0.0000 0.0000 'International Tables Vol C Tables 4.2.6.8 and 6.1.1.4'
N N 0.0061 0.0033 'International Tables Vol C Tables 4.2.6.8 and 6.1.1.4'
O O 0.0106 0.0060 'International Tables Vol C Tables 4.2.6.8 and 6.1.1.4'
Cl Cl 0.1484 0.1585 'International Tables Vol C Tables 4.2.6.8 and 6.1.1.4'
Cu Cu 0.3201 1.2651 'International Tables Vol C Tables 4.2.6.8 and 6.1.1.4'

loop_
_geom_angle_atom_site_label_1
_geom_angle_atom_site_label_2
_geom_angle_atom_site_label_3
_geom_angle
_geom_angle_site_symmetry_1
_geom_angle_site_symmetry_3
_geom_angle_publ_flag
N17 Cu1 N1 143.92(16) 3_666 . ?
N17 Cu1 Cl2 96.54(12) 3_666 . ?
N1 Cu1 Cl2 100.47(12) . . ?
N17 Cu1 Cl1 98.84(11) 3_666 . ?
N1 Cu1 Cl1 97.20(12) . . ?
Cl2 Cu1 Cl1 124.72(5) . . ?
C2 N1 C5 106.4(4) . . ?
C2 N1 Cu1 126.6(3) . . ?
C5 N1 Cu1 126.4(3) . . ?
N1 C2 N3 109.7(4) . . ?
N1 C2 C6 126.8(4) . . ?
N3 C2 C6 123.5(4) . . ?
C2 N3 C4 108.7(4) . . ?
C2 N3 C7 126.2(4) . . ?
C4 N3 C7 124.2(4) . . ?
C5 C4 N3 106.1(4) . . ?
C5 C4 H4 127.0 . . ?
N3 C4 H4 127.0 . . ?
C4 C5 N1 109.1(4) . . ?
C4 C5 H5 125.4 . . ?
N1 C5 H5 125.4 . . ?
C2 C6 H6A 109.5 . . ?
C2 C6 H6B 109.5 . . ?
H6A C6 H6B 109.5 . . ?
C2 C6 H6C 109.5 . . ?
H6A C6 H6C 109.5 . . ?
H6B C6 H6C 109.5 . . ?
N3 C7 C8 115.1(4) . . ?
N3 C7 H7A 108.5 . . ?
C8 C7 H7A 108.5 . . ?
N3 C7 H7B 108.5 . . ?
C8 C7 H7B 108.5 . . ?
H7A C7 H7B 107.5 . . ?
C9 C8 C13 118.5(4) . . ?
C9 C8 C7 119.6(4) . . ?
C13 C8 C7 121.7(4) . . ?
C10 C9 C8 121.4(4) . . ?
C10 C9 H9 119.3 . . ?
C8 C9 H9 119.3 . . ?
C9 C10 C11 119.8(5) . . ?
C9 C10 H10 120.1 . . ?
C11 C10 H10 120.1 . . ?
C10 C11 C12 119.5(4) . . ?
C10 C11 C14 119.8(4) . . ?
C12 C11 C14 120.6(4) . . ?
C13 C12 C11 120.6(4) . . ?
C13 C12 H12 119.7 . . ?
C11 C12 H12 119.7 . . ?
C12 C13 C8 120.1(5) . . ?
C12 C13 H13 120.0 . . ?
C8 C13 H13 120.0 . . ?
N15 C14 C11 112.3(4) . . ?
N15 C14 H14B 109.1 . . ?
C11 C14 H14B 109.1 . . ?
N15 C14 H14A 109.1 . . ?
C11 C14 H14A 109.1 . . ?
H14B C14 H14A 107.9 . . ?
C16 N15 C19 108.1(4) . . ?
C16 N15 C14 126.5(4) . . ?
C19 N15 C14 125.3(4) . . ?
N17 C16 N15 109.9(4) . . ?
N17 C16 C20 125.9(4) . . ?
N15 C16 C20 124.1(4) . . ?
C16 N17 C18 106.0(4) . . ?
C16 N17 Cu1 126.0(3) . 3_666 ?
C18 N17 Cu1 128.0(3) . 3_666 ?
C19 C18 N17 109.1(4) . . ?
C19 C18 H18 125.5 . . ?
N17 C18 H18 125.5 . . ?
C18 C19 N15 106.9(4) . . ?
C18 C19 H19 126.5 . . ?
N15 C19 H19 126.5 . . ?
C16 C20 H20A 109.5 . . ?
C16 C20 H20B 109.5 . . ?
H20A C20 H20B 109.5 . . ?
C16 C20 H20C 109.5 . . ?
H20A C20 H20C 109.5 . . ?
H20B C20 H20C 109.5 . . ?
O23 C22 C21 109.6(12) . . ?
O23 C22 H22B 109.7 . . ?
C21 C22 H22B 109.7 . . ?
O23 C22 H22A 109.7 . . ?
C21 C22 H22A 109.7 . . ?
H22B C22 H22A 108.2 . . ?
C24 O23 C22 116.2(11) . . ?
O25 C24 O23 124.1(13) . . ?
O25 C24 C26 123.0(14) . . ?
O23 C24 C26 112.8(12) . . ?

loop_
_geom_bond_atom_site_label_1
_geom_bond_atom_site_label_2
_geom_bond_distance
_geom_bond_site_symmetry_2
_geom_bond_publ_flag
Cu1 N17 1.949(4) 3_666 ?
Cu1 N1 1.966(4) . ?
Cu1 Cl2 2.2635(13) . ?
Cu1 Cl1 2.2793(13) . ?
N1 C2 1.335(6) . ?
N1 C5 1.398(6) . ?
C2 N3 1.351(6) . ?
C2 C6 1.479(7) . ?
N3 C4 1.380(6) . ?
N3 C7 1.480(6) . ?
C4 C5 1.355(6) . ?
C4 H4 0.9500 . ?
C5 H5 0.9500 . ?
C6 H6A 0.9800 . ?
C6 H6B 0.9800 . ?
C6 H6C 0.9800 . ?
C7 C8 1.517(6) . ?
C7 H7A 0.9900 . ?
C7 H7B 0.9900 . ?
C8 C9 1.385(7) . ?
C8 C13 1.400(7) . ?
C9 C10 1.384(7) . ?
C9 H9 0.9500 . ?
C10 C11 1.384(7) . ?
C10 H10 0.9500 . ?
C11 C12 1.386(7) . ?
C11 C14 1.518(6) . ?
C12 C13 1.385(7) . ?
C12 H12 0.9500 . ?
C13 H13 0.9500 . ?
C14 N15 1.473(6) . ?
C14 H14B 0.9900 . ?
C14 H14A 0.9900 . ?
N15 C16 1.347(6) . ?
N15 C19 1.366(6) . ?
C16 N17 1.332(6) . ?
C16 C20 1.482(7) . ?
N17 C18 1.391(6) . ?
N17 Cu1 1.949(4) 3_666 ?
C18 C19 1.341(7) . ?
C18 H18 0.9500 . ?
C19 H19 0.9500 . ?
C20 H20A 0.9800 . ?
C20 H20B 0.9800 . ?
C20 H20C 0.9800 . ?
C21 C22 1.519(19) . ?
C21 H21B 0.9800 . ?
C21 H21C 0.9800 . ?
C21 H21A 0.9800 . ?
C22 O23 1.462(16) . ?
C22 H22B 0.9900 . ?
C22 H22A 0.9900 . ?
O23 C24 1.351(14) . ?
C24 O25 1.224(15) . ?
C24 C26 1.477(19) . ?
C26 H26B 0.9800 . ?
C26 H26C 0.9800 . ?
C26 H26A 0.9800 . ?

loop_
_geom_torsion_atom_site_label_1
_geom_torsion_atom_site_label_2
_geom_torsion_atom_site_label_3
_geom_torsion_atom_site_label_4
_geom_torsion
_geom_torsion_site_symmetry_1
_geom_torsion_site_symmetry_2
_geom_torsion_site_symmetry_3
_geom_torsion_site_symmetry_4
_geom_torsion_publ_flag
N17 Cu1 N1 C2 -72.2(5) 3_666 . . . ?
Cl2 Cu1 N1 C2 44.6(4) . . . . ?
Cl1 Cu1 N1 C2 172.0(4) . . . . ?
N17 Cu1 N1 C5 118.0(4) 3_666 . . . ?
Cl2 Cu1 N1 C5 -125.3(4) . . . . ?
Cl1 Cu1 N1 C5 2.1(4) . . . . ?
C5 N1 C2 N3 0.3(5) . . . . ?
Cu1 N1 C2 N3 -171.2(3) . . . . ?
C5 N1 C2 C6 -178.2(5) . . . . ?
Cu1 N1 C2 C6 10.3(7) . . . . ?
N1 C2 N3 C4 0.7(5) . . . . ?
C6 C2 N3 C4 179.3(5) . . . . ?
N1 C2 N3 C7 170.0(4) . . . . ?
C6 C2 N3 C7 -11.5(7) . . . . ?
C2 N3 C4 C5 -1.5(5) . . . . ?
C7 N3 C4 C5 -171.0(4) . . . . ?
N3 C4 C5 N1 1.7(5) . . . . ?
C2 N1 C5 C4 -1.3(5) . . . . ?
Cu1 N1 C5 C4 170.2(3) . . . . ?
C2 N3 C7 C8 75.5(6) . . . . ?
C4 N3 C7 C8 -116.8(5) . . . . ?
N3 C7 C8 C9 -112.9(5) . . . . ?
N3 C7 C8 C13 72.1(6) . . . . ?
C13 C8 C9 C10 -1.6(7) . . . . ?
C7 C8 C9 C10 -176.7(4) . . . . ?
C8 C9 C10 C11 1.6(7) . . . . ?
C9 C10 C11 C12 -1.2(7) . . . . ?
C9 C10 C11 C14 177.8(4) . . . . ?
C10 C11 C12 C13 0.7(7) . . . . ?
C14 C11 C12 C13 -178.3(4) . . . . ?
C11 C12 C13 C8 -0.6(7) . . . . ?
C9 C8 C13 C12 1.0(7) . . . . ?
C7 C8 C13 C12 176.1(4) . . . . ?
C10 C11 C14 N15 115.1(5) . . . . ?
C12 C11 C14 N15 -65.9(6) . . . . ?
C11 C14 N15 C16 -78.0(6) . . . . ?
C11 C14 N15 C19 97.6(5) . . . . ?
C19 N15 C16 N17 0.9(5) . . . . ?
C14 N15 C16 N17 177.1(4) . . . . ?
C19 N15 C16 C20 -177.0(4) . . . . ?
C14 N15 C16 C20 -0.7(7) . . . . ?
N15 C16 N17 C18 -0.6(5) . . . . ?
C20 C16 N17 C18 177.2(4) . . . . ?
N15 C16 N17 Cu1 178.9(3) . . . 3_666 ?
C20 C16 N17 Cu1 -3.3(7) . . . 3_666 ?
C16 N17 C18 C19 0.2(5) . . . . ?
Cu1 N17 C18 C19 -179.3(3) 3_666 . . . ?
N17 C18 C19 N15 0.4(5) . . . . ?
C16 N15 C19 C18 -0.7(5) . . . . ?
C14 N15 C19 C18 -177.0(4) . . . . ?
C21 C22 O23 C24 87.7(15) . . . . ?
C22 O23 C24 O25 -2(2) . . . . ?
C22 O23 C24 C26 177.8(11) . . . . ?
